data_1519546
loop_
_publ_author_name
'Matthews, Craig J.'
'Horton, Peter N.'
'Hursthouse, Michael B.'

_publ_section_title
;
 C42H41Cl4Cu4N11O24
;
_journal_name_full 'Crystal Structure Report Archive'
_journal_page_first 979
_journal_year 2003
_chemical_formula_sum 'C42 H41 Cl4 Cu4 N11 O24'
_chemical_formula_weight 1479.82
_space_group_IT_number 2
_symmetry_cell_setting triclinic
_symmetry_space_group_name_Hall '-P 1'
_symmetry_space_group_name_H-M 'P -1'
_atom_sites_solution_hydrogens geom
_atom_sites_solution_primary direct
_atom_sites_solution_secondary difmap
_cell_angle_alpha 111.1960(10)
_cell_angle_beta 101.5680(10)
_cell_angle_gamma 92.2640(10)
_cell_formula_units_Z 2
_cell_length_a 7.94040(10)
_cell_length_b 19.2434(2)
_cell_length_c 19.4392(2)
_cell_measurement_reflns_used 12192
_cell_measurement_temperature 120(2)
_cell_measurement_theta_max 27.485
_cell_measurement_theta_min 2.910
_cell_volume 2692.64(6)
_computing_cell_refinement ' DENZO (Otwinowski & Minor, 1997) and COLLECT (Hooft, 1998)'
_computing_data_collection ' DENZO (Otwinowski and Minor, 1997)'
_computing_data_reduction ' DENZO (Otwinowski & Minor, 1997) and COLLECT (Hooft, 1998)'
_computing_molecular_graphics 'PLATON (Spek, 1990)'
_computing_structure_refinement 'SHELXL-97 (Sheldrick, 1997b)'
_computing_structure_solution 'SHELXS-97 (Sheldrick, 1997a)'
_diffrn_ambient_temperature 120(2)
_diffrn_detector_area_resol_mean 9.091
_diffrn_measured_fraction_theta_full 0.995
_diffrn_measured_fraction_theta_max 0.995
_diffrn_measurement_device_type 'Nonius KappaCCD Area Detector'
_diffrn_measurement_method '\f and \w scans to fill Ewald Sphere'
_diffrn_radiation_monochromator graphite
_diffrn_radiation_source 'Nonius FR591 rotating anode'
_diffrn_radiation_type MoK\a
_diffrn_radiation_wavelength 0.71073
_diffrn_reflns_av_R_equivalents 0.1036
_diffrn_reflns_av_sigmaI/netI 0.0518
_diffrn_reflns_limit_h_max 10
_diffrn_reflns_limit_h_min -10
_diffrn_reflns_limit_k_max 24
_diffrn_reflns_limit_k_min -24
_diffrn_reflns_limit_l_max 25
_diffrn_reflns_limit_l_min -25
_diffrn_reflns_number 77032
_diffrn_reflns_theta_full 27.43
_diffrn_reflns_theta_max 27.43
_diffrn_reflns_theta_min 2.91
_exptl_absorpt_coefficient_mu 1.852
_exptl_absorpt_correction_T_max 0.9639
_exptl_absorpt_correction_T_min 0.7316
_exptl_absorpt_correction_type multi-scan
_exptl_absorpt_process_details 'SORTAV Blessing (1997)'
_exptl_crystal_colour Green
_exptl_crystal_density_diffrn 1.825
_exptl_crystal_density_method 'not measured'
_exptl_crystal_description Blade
_exptl_crystal_F_000 1492
_exptl_crystal_size_max 0.18
_exptl_crystal_size_mid 0.08
_exptl_crystal_size_min 0.02
_refine_diff_density_max 1.067
_refine_diff_density_min -1.041
_refine_diff_density_rms 0.101
_refine_ls_extinction_coef 0.0022(4)
_refine_ls_extinction_expression Fc^*^=kFc[1+0.001xFc^2^\l^3^/sin(2\q)]^-1/4^
_refine_ls_extinction_method SHELXL
_refine_ls_goodness_of_fit_ref 1.050
_refine_ls_hydrogen_treatment mixed
_refine_ls_matrix_type full
_refine_ls_number_parameters 794
_refine_ls_number_reflns 12217
_refine_ls_number_restraints 23
_refine_ls_restrained_S_all 1.060
_refine_ls_R_factor_all 0.0707
_refine_ls_R_factor_gt 0.0529
_refine_ls_shift/su_max 0.001
_refine_ls_shift/su_mean 0.000
_refine_ls_structure_factor_coef Fsqd
_refine_ls_weighting_details 'calc w=1/[\s^2^(Fo^2^)+(0.0423P)^2^+8.1797P] where P=(Fo^2^+2Fc^2^)/3'
_refine_ls_weighting_scheme calc
_refine_ls_wR_factor_gt 0.1223
_refine_ls_wR_factor_ref 0.1322
_reflns_number_gt 9741
_reflns_number_total 12217
_reflns_threshold_expression >2sigma(I)
_cod_data_source_file eCrystal-979.cif
_cod_data_source_block s92
_cod_depositor_comments
;
Citation :
Matthews, Craig J. and Horton, Peter N. and Hursthouse, Michael B. (2003) 
University of Southampton, Crystal Structure Report Archive. 
(doi:10.5258/ecrystals/979)

More at:
http://ecrystals.chem.soton.ac.uk/979/

The following automatic conversions were performed:

'_symmetry_cell_setting' value 'Triclinic' changed to 'triclinic'
according to the built-in table from CIF Core dictionary named
'cif_core.dic' version 2.4.1 from 2010-06-29.

Automatic conversion script
Id: cif_fix_values 3271 2015-04-21 07:52:19Z andrius 
;
_cod_original_cell_volume 2692.64(5)
_cod_original_sg_symbol_H-M P-1
_cod_database_code 1519546

loop_
_symmetry_equiv_pos_as_xyz
'x, y, z'
'-x, -y, -z'

loop_
_atom_site_label
_atom_site_type_symbol
_atom_site_fract_x
_atom_site_fract_y
_atom_site_fract_z
_atom_site_U_iso_or_equiv
_atom_site_adp_type
_atom_site_occupancy
_atom_site_symmetry_multiplicity
_atom_site_calc_flag
_atom_site_refinement_flags
_atom_site_disorder_assembly
_atom_site_disorder_group
C1 C 1.1087(6) -0.3723(2) -0.6878(2) 0.0323(9) Uani 1 1 d . . .
H1 H 1.1309 -0.3957 -0.6520 0.039 Uiso 1 1 calc R . .
C2 C 1.1566(6) -0.4040(2) -0.7565(2) 0.0338(9) Uani 1 1 d . . .
H2 H 1.2123 -0.4483 -0.7672 0.041 Uiso 1 1 calc R . .
C3 C 1.1222(6) -0.3707(2) -0.8088(2) 0.0356(10) Uani 1 1 d . . .
H3 H 1.1534 -0.3918 -0.8561 0.043 Uiso 1 1 calc R . .
C4 C 1.0415(5) -0.3058(2) -0.7917(2) 0.0303(9) Uani 1 1 d . . .
H4 H 1.0159 -0.2823 -0.8273 0.036 Uiso 1 1 calc R . .
C5 C 0.9990(5) -0.2761(2) -0.7220(2) 0.0246(8) Uani 1 1 d . . .
C6 C 0.9230(5) -0.2051(2) -0.6944(2) 0.0247(8) Uani 1 1 d . . .
C7 C 0.8805(5) -0.1570(2) -0.7325(2) 0.0301(9) Uani 1 1 d . . .
H7 H 0.8931 -0.1698 -0.7831 0.036 Uiso 1 1 calc R . .
C8 C 0.8198(5) -0.0906(2) -0.6957(2) 0.0296(9) Uani 1 1 d . . .
H8 H 0.7897 -0.0574 -0.7212 0.036 Uiso 1 1 calc R . .
C9 C 0.8025(5) -0.0718(2) -0.6214(2) 0.0282(8) Uani 1 1 d . . .
H9 H 0.7623 -0.0260 -0.5952 0.034 Uiso 1 1 calc R . .
C10 C 0.8459(5) -0.1225(2) -0.5873(2) 0.0240(8) Uani 1 1 d . . .
C11 C 0.8384(5) -0.1137(2) -0.5088(2) 0.0235(8) Uani 1 1 d . . .
C12 C 0.9240(5) -0.2042(2) -0.3865(2) 0.0236(8) Uani 1 1 d . . .
H12 H 0.9581 -0.2493 -0.4179 0.028 Uiso 1 1 calc R . .
C13 C 0.9302(5) -0.1936(2) -0.3087(2) 0.0225(7) Uani 1 1 d . . .
C14 C 0.9880(5) -0.2533(2) -0.2874(2) 0.0279(8) Uani 1 1 d . . .
H14 H 1.0180 -0.2962 -0.3241 0.033 Uiso 1 1 calc R . .
C15 C 1.0015(5) -0.2505(2) -0.2149(2) 0.0299(9) Uani 1 1 d . . .
H15 H 1.0411 -0.2907 -0.2013 0.036 Uiso 1 1 calc R . .
C16 C 0.9563(6) -0.1876(2) -0.1616(2) 0.0320(9) Uani 1 1 d . . .
H16 H 0.9630 -0.1858 -0.1116 0.038 Uiso 1 1 calc R . .
C17 C 0.9020(5) -0.1278(2) -0.1800(2) 0.0287(9) Uani 1 1 d . . .
H17 H 0.8728 -0.0855 -0.1425 0.034 Uiso 1 1 calc R . .
C18 C 0.8897(5) -0.1290(2) -0.2531(2) 0.0229(8) Uani 1 1 d . . .
C21 C 0.4631(6) 0.3391(3) 0.1202(2) 0.0389(10) Uani 1 1 d . . .
H21 H 0.4561 0.3674 0.0888 0.047 Uiso 1 1 calc R . .
C22 C 0.4135(7) 0.3689(3) 0.1886(3) 0.0440(12) Uani 1 1 d . . .
H22 H 0.3730 0.4167 0.2035 0.053 Uiso 1 1 calc R . .
C23 C 0.4239(6) 0.3283(3) 0.2344(3) 0.0413(11) Uani 1 1 d . . .
H23 H 0.3903 0.3476 0.2813 0.050 Uiso 1 1 calc R . .
C24 C 0.4840(6) 0.2589(3) 0.2111(2) 0.0342(9) Uani 1 1 d . . .
H24 H 0.4928 0.2300 0.2420 0.041 Uiso 1 1 calc R . .
C25 C 0.5314(5) 0.2320(2) 0.1419(2) 0.0302(9) Uani 1 1 d . . .
C26 C 0.5945(5) 0.1582(2) 0.1108(2) 0.0281(8) Uani 1 1 d . . .
C27 C 0.6227(6) 0.1065(2) 0.1450(2) 0.0341(10) Uani 1 1 d . . .
H27 H 0.5992 0.1162 0.1934 0.041 Uiso 1 1 calc R . .
C28 C 0.6856(6) 0.0406(2) 0.1076(2) 0.0352(10) Uani 1 1 d . . .
H28 H 0.7065 0.0049 0.1306 0.042 Uiso 1 1 calc R . .
C29 C 0.7182(6) 0.0267(2) 0.0364(2) 0.0331(9) Uani 1 1 d . . .
H29 H 0.7622 -0.0180 0.0101 0.040 Uiso 1 1 calc R . .
C30 C 0.6844(5) 0.0802(2) 0.0053(2) 0.0283(8) Uani 1 1 d . . .
C31 C 0.6995(5) 0.0733(2) -0.0720(2) 0.0266(8) Uani 1 1 d . . .
C32 C 0.6225(5) 0.1664(2) -0.1929(2) 0.0263(8) Uani 1 1 d . . .
H32 H 0.5839 0.2106 -0.1621 0.032 Uiso 1 1 calc R . .
C33 C 0.6239(5) 0.1575(2) -0.2699(2) 0.0239(8) Uani 1 1 d . . .
C34 C 0.5591(5) 0.2149(2) -0.2924(2) 0.0281(8) Uani 1 1 d . . .
H34 H 0.5194 0.2556 -0.2570 0.034 Uiso 1 1 calc R . .
C35 C 0.5515(5) 0.2140(2) -0.3641(2) 0.0292(9) Uani 1 1 d . . .
H35 H 0.5073 0.2532 -0.3782 0.035 Uiso 1 1 calc R . .
C36 C 0.6099(5) 0.1542(2) -0.4154(2) 0.0291(9) Uani 1 1 d . . .
H36 H 0.6055 0.1527 -0.4651 0.035 Uiso 1 1 calc R . .
C37 C 0.6741(5) 0.0969(2) -0.3953(2) 0.0280(8) Uani 1 1 d . . .
H37 H 0.7126 0.0566 -0.4317 0.034 Uiso 1 1 calc R . .
C38 C 0.6840(5) 0.0968(2) -0.3225(2) 0.0231(8) Uani 1 1 d . . .
N1 N 1.0320(4) -0.30942(18) -0.67085(18) 0.0266(7) Uani 1 1 d . . .
N2 N 0.9030(4) -0.18709(17) -0.62365(17) 0.0225(6) Uani 1 1 d . . .
N3 N 0.8823(4) -0.17133(18) -0.49084(17) 0.0238(7) Uani 1 1 d . . .
N4 N 0.8754(4) -0.15646(17) -0.41581(16) 0.0215(6) Uani 1 1 d . . .
N21 N 0.5202(5) 0.2721(2) 0.09712(19) 0.0315(8) Uani 1 1 d . . .
N22 N 0.6275(4) 0.14442(18) 0.04265(18) 0.0269(7) Uani 1 1 d . . .
N23 N 0.6621(4) 0.13277(18) -0.08857(18) 0.0251(7) Uani 1 1 d . . .
N24 N 0.6700(4) 0.11842(18) -0.16371(17) 0.0229(6) Uani 1 1 d . . .
O1 O 0.7960(4) -0.05364(15) -0.46470(14) 0.0267(6) Uani 1 1 d . . .
O2 O 0.8402(3) -0.06891(14) -0.26921(14) 0.0234(5) Uani 1 1 d . . .
O21 O 0.7394(4) 0.01290(15) -0.11656(15) 0.0307(6) Uani 1 1 d . . .
O22 O 0.7512(3) 0.04031(14) -0.30431(14) 0.0227(5) Uani 1 1 d . . .
Cu1 Cu 0.96554(6) -0.25424(3) -0.57133(2) 0.02342(12) Uani 1 1 d . . .
Cu2 Cu 0.80299(6) -0.05933(2) -0.36635(2) 0.02192(12) Uani 1 1 d . . .
Cu3 Cu 0.75205(6) 0.02330(2) -0.21145(2) 0.02293(12) Uani 1 1 d . . .
Cu4 Cu 0.59755(7) 0.21954(3) -0.00185(3) 0.02756(13) Uani 1 1 d . . .
O41 O 0.5100(4) -0.1140(2) -0.39311(18) 0.0568(11) Uani 1 1 d . . .
O42 O 0.4466(4) -0.03819(16) -0.27709(17) 0.0333(7) Uani 1 1 d . . .
O43 O 0.2272(4) -0.09252(19) -0.3885(2) 0.0549(10) Uani 1 1 d . . .
O44 O 0.3602(6) -0.16868(17) -0.33015(18) 0.0545(10) Uani 1 1 d . . .
Cl41 Cl 0.38618(12) -0.10314(5) -0.34704(5) 0.0274(2) Uani 1 1 d . . .
O45 O 0.3071(5) 0.1667(4) -0.0808(3) 0.108(2) Uani 1 1 d . . .
O46 O 0.0562(4) 0.0868(2) -0.14166(18) 0.0435(8) Uani 1 1 d . . .
O47 O 0.1307(8) 0.1403(3) -0.0085(2) 0.0907(18) Uani 1 1 d . . .
O48 O 0.0455(6) 0.2143(2) -0.0761(2) 0.0563(10) Uani 1 1 d . . .
Cl45 Cl 0.13549(14) 0.15167(7) -0.07543(6) 0.0389(3) Uani 1 1 d . . .
O49 O 0.7928(7) 0.5369(2) 0.6871(2) 0.0732(13) Uani 1 1 d . . .
O50 O 0.7972(7) 0.46321(19) 0.5617(2) 0.0689(13) Uani 1 1 d . . .
O51 O 1.0066(6) 0.5632(3) 0.6348(4) 0.107(2) Uani 1 1 d . . .
O52 O 0.7267(5) 0.58644(19) 0.59393(19) 0.0501(9) Uani 1 1 d . . .
Cl49 Cl 0.82842(15) 0.53694(6) 0.61820(6) 0.0371(2) Uani 1 1 d . . .
O53 O 0.3512(10) 0.4667(5) 0.7580(3) 0.167(4) Uani 1 1 d . . .
O54 O 0.5669(5) 0.4808(2) 0.8640(2) 0.0580(10) Uani 1 1 d . . .
O55 O 0.3847(6) 0.3708(3) 0.8024(4) 0.123(3) Uani 1 1 d . . .
O56 O 0.2781(6) 0.4747(3) 0.8666(3) 0.0863(15) Uani 1 1 d . . .
Cl53 Cl 0.39767(17) 0.44642(8) 0.82118(7) 0.0520(3) Uani 1 1 d . . .
C61 C 0.7487(6) -0.4052(2) -0.5847(2) 0.0354(10) Uani 1 1 d D . .
C62 C 0.6652(7) -0.4799(2) -0.5982(3) 0.0488(13) Uani 1 1 d D . .
H62A H 0.6617 -0.4836 -0.5496 0.073 Uiso 1 1 calc R . .
H62B H 0.7312 -0.5184 -0.6253 0.073 Uiso 1 1 calc R . .
H62C H 0.5469 -0.4874 -0.6288 0.073 Uiso 1 1 calc R . .
N61 N 0.8112(5) -0.3467(2) -0.5742(2) 0.0349(8) Uani 1 1 d D . .
C63 C 1.3025(6) -0.2927(2) -0.4806(2) 0.0389(11) Uani 1 1 d D . .
C64 C 1.4603(8) -0.3158(3) -0.4447(4) 0.072(2) Uani 1 1 d D . .
H64A H 1.5544 -0.2743 -0.4250 0.108 Uiso 1 1 calc R . .
H64B H 1.4936 -0.3594 -0.4823 0.108 Uiso 1 1 calc R . .
H64C H 1.4379 -0.3290 -0.4029 0.108 Uiso 1 1 calc R . .
N63 N 1.1806(4) -0.27501(19) -0.50848(18) 0.0303(8) Uani 1 1 d D . .
O71 O 0.8689(4) 0.27925(18) 0.04404(19) 0.0424(8) Uani 1 1 d D . .
H71A H 0.900(6) 0.3196(16) 0.0815(18) 0.051 Uiso 1 1 d D . .
H71B H 0.945(5) 0.273(3) 0.019(2) 0.051 Uiso 1 1 d D . .
O72 O 0.5436(6) 0.2940(2) -0.0477(2) 0.0558(10) Uani 1 1 d D . .
H72A H 0.628(4) 0.327(2) -0.033(4) 0.067 Uiso 1 1 d D . .
H72B H 0.455(4) 0.315(2) -0.044(3) 0.067 Uiso 1 1 d D . .
O73 O 0.0448(5) 0.58288(19) 0.83300(19) 0.0470(9) Uani 1 1 d D . .
H73A H 0.000(6) 0.574(3) 0.7872(10) 0.056 Uiso 1 1 d D . .
H73B H 0.120(5) 0.554(2) 0.834(2) 0.056 Uiso 1 1 d D . .
C65 C 0.8654(12) 0.4301(18) 1.0046(13) 0.40(2) Uani 1 1 d D . .
C66 C 1.0600(8) 0.4430(4) 1.0392(4) 0.0682(17) Uani 1 1 d D . .
H66A H 1.0946 0.4962 1.0714 0.102 Uiso 1 1 calc R . .
H66B H 1.1229 0.4287 0.9986 0.102 Uiso 1 1 calc RD . .
H66C H 1.0873 0.4124 1.0699 0.102 Uiso 1 1 calc R . .
N65 N 0.7101(7) 0.4283(3) 0.9858(3) 0.0654(14) Uani 1 1 d D . .
O74 O 1.2679(9) 0.3706(3) 0.9526(3) 0.0978(17) Uani 1 1 d D . .
H74A H 1.309(10) 0.376(3) 0.917(4) 0.117 Uiso 1 1 d D . .
H74B H 1.290(10) 0.328(2) 0.951(4) 0.117 Uiso 1 1 d D . .

loop_
_atom_site_aniso_label
_atom_site_aniso_U_11
_atom_site_aniso_U_22
_atom_site_aniso_U_33
_atom_site_aniso_U_23
_atom_site_aniso_U_13
_atom_site_aniso_U_12
C1 0.041(2) 0.028(2) 0.027(2) 0.0071(17) 0.0098(18) 0.0089(18)
C2 0.042(2) 0.025(2) 0.031(2) 0.0020(17) 0.0151(19) 0.0110(18)
C3 0.043(2) 0.034(2) 0.026(2) 0.0030(18) 0.0177(19) 0.0042(19)
C4 0.035(2) 0.031(2) 0.022(2) 0.0063(17) 0.0087(17) 0.0043(17)
C5 0.0228(18) 0.028(2) 0.0197(18) 0.0053(15) 0.0037(14) 0.0023(15)
C6 0.0225(18) 0.030(2) 0.0199(18) 0.0074(16) 0.0050(15) 0.0040(15)
C7 0.034(2) 0.037(2) 0.022(2) 0.0123(17) 0.0101(16) 0.0063(18)
C8 0.037(2) 0.034(2) 0.025(2) 0.0164(17) 0.0086(17) 0.0105(18)
C9 0.034(2) 0.027(2) 0.026(2) 0.0103(16) 0.0116(17) 0.0100(17)
C10 0.0243(19) 0.0246(19) 0.0214(19) 0.0065(15) 0.0054(15) 0.0038(15)
C11 0.0245(19) 0.0266(19) 0.0196(18) 0.0087(15) 0.0051(14) 0.0057(15)
C12 0.0274(19) 0.0212(18) 0.0206(18) 0.0050(15) 0.0073(15) 0.0054(15)
C13 0.0239(18) 0.0239(18) 0.0196(18) 0.0075(15) 0.0061(14) 0.0029(15)
C14 0.034(2) 0.0246(19) 0.025(2) 0.0077(16) 0.0078(16) 0.0066(16)
C15 0.038(2) 0.027(2) 0.025(2) 0.0102(16) 0.0075(17) 0.0082(17)
C16 0.044(2) 0.037(2) 0.0170(19) 0.0106(17) 0.0091(17) 0.0113(19)
C17 0.034(2) 0.031(2) 0.0215(19) 0.0076(16) 0.0112(16) 0.0132(17)
C18 0.0227(18) 0.0259(19) 0.0196(18) 0.0079(15) 0.0045(14) 0.0056(15)
C21 0.051(3) 0.038(2) 0.028(2) 0.0079(19) 0.013(2) 0.021(2)
C22 0.054(3) 0.042(3) 0.033(2) 0.006(2) 0.015(2) 0.024(2)
C23 0.045(3) 0.046(3) 0.029(2) 0.005(2) 0.016(2) 0.017(2)
C24 0.038(2) 0.039(2) 0.023(2) 0.0056(18) 0.0115(17) 0.0070(19)
C25 0.029(2) 0.033(2) 0.023(2) 0.0034(17) 0.0088(16) 0.0050(17)
C26 0.032(2) 0.029(2) 0.0183(18) 0.0026(16) 0.0084(16) 0.0009(17)
C27 0.045(3) 0.033(2) 0.021(2) 0.0042(17) 0.0123(18) -0.0011(19)
C28 0.052(3) 0.030(2) 0.026(2) 0.0099(18) 0.0169(19) 0.004(2)
C29 0.048(3) 0.025(2) 0.026(2) 0.0047(17) 0.0165(19) 0.0066(18)
C30 0.036(2) 0.025(2) 0.0221(19) 0.0045(16) 0.0125(17) 0.0040(17)
C31 0.030(2) 0.026(2) 0.024(2) 0.0068(16) 0.0115(16) 0.0042(16)
C32 0.030(2) 0.0216(18) 0.025(2) 0.0040(15) 0.0078(16) 0.0075(16)
C33 0.0256(19) 0.0203(18) 0.0245(19) 0.0060(15) 0.0078(15) 0.0031(15)
C34 0.029(2) 0.0240(19) 0.031(2) 0.0090(16) 0.0079(16) 0.0064(16)
C35 0.035(2) 0.025(2) 0.029(2) 0.0117(17) 0.0067(17) 0.0070(17)
C36 0.037(2) 0.027(2) 0.0223(19) 0.0087(16) 0.0052(16) 0.0041(17)
C37 0.036(2) 0.0231(19) 0.0232(19) 0.0050(16) 0.0092(16) 0.0063(16)
C38 0.0242(19) 0.0194(18) 0.0247(19) 0.0066(15) 0.0064(15) 0.0023(14)
N1 0.0320(18) 0.0260(17) 0.0210(16) 0.0057(13) 0.0096(13) 0.0071(14)
N2 0.0244(16) 0.0250(16) 0.0167(15) 0.0056(12) 0.0054(12) 0.0057(13)
N3 0.0296(17) 0.0252(16) 0.0166(15) 0.0064(13) 0.0076(13) 0.0076(13)
N4 0.0240(16) 0.0246(16) 0.0139(14) 0.0044(12) 0.0051(12) 0.0046(13)
N21 0.039(2) 0.0312(18) 0.0202(17) 0.0027(14) 0.0102(14) 0.0119(15)
N22 0.0309(18) 0.0257(17) 0.0221(16) 0.0044(13) 0.0102(14) 0.0031(14)
N23 0.0311(17) 0.0259(16) 0.0178(15) 0.0047(13) 0.0107(13) 0.0070(14)
N24 0.0257(16) 0.0254(16) 0.0147(15) 0.0026(12) 0.0077(12) 0.0044(13)
O1 0.0368(15) 0.0245(14) 0.0192(13) 0.0064(11) 0.0094(11) 0.0106(12)
O2 0.0312(14) 0.0240(13) 0.0156(12) 0.0063(10) 0.0079(10) 0.0094(11)
O21 0.0490(18) 0.0249(14) 0.0228(14) 0.0081(11) 0.0185(13) 0.0123(13)
O22 0.0307(14) 0.0214(13) 0.0171(12) 0.0062(10) 0.0090(10) 0.0085(11)
Cu1 0.0306(3) 0.0230(2) 0.0164(2) 0.00567(18) 0.00721(18) 0.00821(19)
Cu2 0.0279(2) 0.0214(2) 0.0157(2) 0.00485(18) 0.00687(18) 0.00665(18)
Cu3 0.0309(3) 0.0210(2) 0.0172(2) 0.00483(18) 0.00978(18) 0.00724(19)
Cu4 0.0363(3) 0.0259(3) 0.0189(2) 0.00452(19) 0.0091(2) 0.0108(2)
O41 0.0325(17) 0.095(3) 0.0227(16) -0.0004(17) 0.0103(13) -0.0154(18)
O42 0.0319(16) 0.0286(15) 0.0358(16) 0.0055(13) 0.0128(13) 0.0024(12)
O43 0.0327(18) 0.0367(18) 0.076(3) 0.0125(18) -0.0119(17) 0.0053(15)
O44 0.113(3) 0.0248(16) 0.0285(17) 0.0118(14) 0.0171(19) 0.0142(18)
Cl41 0.0274(5) 0.0286(5) 0.0275(5) 0.0112(4) 0.0080(4) 0.0055(4)
O45 0.031(2) 0.163(5) 0.062(3) -0.033(3) 0.0107(19) 0.003(3)
O46 0.0407(18) 0.054(2) 0.0342(17) 0.0134(15) 0.0094(14) 0.0118(15)
O47 0.160(5) 0.108(4) 0.037(2) 0.045(2) 0.049(3) 0.087(4)
O48 0.086(3) 0.050(2) 0.042(2) 0.0209(17) 0.027(2) 0.023(2)
Cl45 0.0348(6) 0.0614(7) 0.0222(5) 0.0148(5) 0.0097(4) 0.0199(5)
O49 0.118(4) 0.075(3) 0.045(2) 0.028(2) 0.038(2) 0.055(3)
O50 0.133(4) 0.0301(18) 0.0300(19) 0.0012(15) 0.007(2) 0.021(2)
O51 0.046(3) 0.055(3) 0.199(6) 0.031(3) 0.012(3) 0.016(2)
O52 0.069(2) 0.0414(19) 0.0387(19) 0.0147(15) 0.0064(17) 0.0259(17)
Cl49 0.0455(6) 0.0285(5) 0.0327(5) 0.0052(4) 0.0089(5) 0.0149(4)
O53 0.188(7) 0.215(8) 0.072(4) 0.085(5) -0.063(4) -0.103(6)
O54 0.043(2) 0.063(2) 0.053(2) 0.0078(19) 0.0030(17) 0.0108(18)
O55 0.058(3) 0.054(3) 0.202(7) -0.012(3) 0.024(4) 0.014(2)
O56 0.060(3) 0.083(3) 0.103(4) 0.010(3) 0.036(3) 0.028(2)
Cl53 0.0496(7) 0.0587(8) 0.0379(7) 0.0070(6) 0.0088(5) 0.0116(6)
C61 0.043(3) 0.034(2) 0.024(2) 0.0039(18) 0.0119(18) 0.003(2)
C62 0.070(4) 0.029(2) 0.043(3) 0.007(2) 0.017(3) -0.007(2)
N61 0.042(2) 0.032(2) 0.0286(19) 0.0065(15) 0.0141(16) 0.0011(16)
C63 0.046(3) 0.029(2) 0.029(2) 0.0002(18) 0.002(2) 0.015(2)
C64 0.070(4) 0.051(3) 0.062(4) -0.002(3) -0.022(3) 0.035(3)
N63 0.0360(19) 0.0277(18) 0.0229(17) 0.0044(14) 0.0062(14) 0.0114(15)
O71 0.0453(19) 0.0375(18) 0.0337(18) -0.0015(14) 0.0157(15) -0.0032(15)
O72 0.098(3) 0.045(2) 0.0283(18) 0.0134(16) 0.019(2) 0.041(2)
O73 0.060(2) 0.0346(18) 0.0351(18) 0.0044(15) -0.0005(16) 0.0154(16)
C65 0.19(2) 0.68(6) 0.24(2) 0.12(3) -0.005(18) -0.14(3)
C66 0.078(4) 0.069(4) 0.061(4) 0.025(3) 0.023(3) 0.014(3)
N65 0.093(4) 0.056(3) 0.051(3) 0.026(2) 0.011(3) 0.016(3)
O74 0.121(5) 0.093(4) 0.092(4) 0.058(3) 0.008(3) 0.028(4)

loop_
_atom_type_symbol
_atom_type_description
_atom_type_scat_dispersion_real
_atom_type_scat_dispersion_imag
_atom_type_scat_source
C C 0.0033 0.0016 'International Tables Vol C Tables 4.2.6.8 and 6.1.1.4'
H H 0.0000 0.0000 'International Tables Vol C Tables 4.2.6.8 and 6.1.1.4'
N N 0.0061 0.0033 'International Tables Vol C Tables 4.2.6.8 and 6.1.1.4'
O O 0.0106 0.0060 'International Tables Vol C Tables 4.2.6.8 and 6.1.1.4'
Cl Cl 0.1484 0.1585 'International Tables Vol C Tables 4.2.6.8 and 6.1.1.4'
Cu Cu 0.3201 1.2651 'International Tables Vol C Tables 4.2.6.8 and 6.1.1.4'

loop_
_geom_angle_atom_site_label_1
_geom_angle_atom_site_label_2
_geom_angle_atom_site_label_3
_geom_angle
_geom_angle_site_symmetry_1
_geom_angle_site_symmetry_3
N1 C1 C2 121.5(4) . .
N1 C1 H1 119.2 . .
C2 C1 H1 119.2 . .
C3 C2 C1 119.2(4) . .
C3 C2 H2 120.4 . .
C1 C2 H2 120.4 . .
C2 C3 C4 119.4(4) . .
C2 C3 H3 120.3 . .
C4 C3 H3 120.3 . .
C5 C4 C3 118.9(4) . .
C5 C4 H4 120.6 . .
C3 C4 H4 120.6 . .
N1 C5 C4 121.6(4) . .
N1 C5 C6 113.7(3) . .
C4 C5 C6 124.7(4) . .
N2 C6 C7 120.1(4) . .
N2 C6 C5 112.7(3) . .
C7 C6 C5 127.1(3) . .
C8 C7 C6 118.9(4) . .
C8 C7 H7 120.5 . .
C6 C7 H7 120.5 . .
C7 C8 C9 120.4(4) . .
C7 C8 H8 119.8 . .
C9 C8 H8 119.8 . .
C10 C9 C8 117.5(4) . .
C10 C9 H9 121.3 . .
C8 C9 H9 121.3 . .
N2 C10 C9 121.7(3) . .
N2 C10 C11 111.9(3) . .
C9 C10 C11 126.4(3) . .
O1 C11 N3 125.4(3) . .
O1 C11 C10 120.3(3) . .
N3 C11 C10 114.3(3) . .
N4 C12 C13 124.0(3) . .
N4 C12 H12 118.0 . .
C13 C12 H12 118.0 . .
C14 C13 C18 119.0(3) . .
C14 C13 C12 115.1(3) . .
C18 C13 C12 125.8(3) . .
C15 C14 C13 121.3(4) . .
C15 C14 H14 119.3 . .
C13 C14 H14 119.3 . .
C14 C15 C16 119.0(4) . .
C14 C15 H15 120.5 . .
C16 C15 H15 120.5 . .
C17 C16 C15 121.3(4) . .
C17 C16 H16 119.4 . .
C15 C16 H16 119.4 . .
C16 C17 C18 120.8(4) . .
C16 C17 H17 119.6 . .
C18 C17 H17 119.6 . .
O2 C18 C17 119.6(3) . .
O2 C18 C13 121.8(3) . .
C17 C18 C13 118.6(3) . .
N21 C21 C22 122.2(4) . .
N21 C21 H21 118.9 . .
C22 C21 H21 118.9 . .
C23 C22 C21 119.2(4) . .
C23 C22 H22 120.4 . .
C21 C22 H22 120.4 . .
C22 C23 C24 119.0(4) . .
C22 C23 H23 120.5 . .
C24 C23 H23 120.5 . .
C23 C24 C25 119.2(4) . .
C23 C24 H24 120.4 . .
C25 C24 H24 120.4 . .
N21 C25 C24 121.4(4) . .
N21 C25 C26 114.8(3) . .
C24 C25 C26 123.8(4) . .
N22 C26 C27 120.4(4) . .
N22 C26 C25 112.4(4) . .
C27 C26 C25 127.2(4) . .
C26 C27 C28 119.0(4) . .
C26 C27 H27 120.5 . .
C28 C27 H27 120.5 . .
C27 C28 C29 120.0(4) . .
C27 C28 H28 120.0 . .
C29 C28 H28 120.0 . .
C30 C29 C28 117.7(4) . .
C30 C29 H29 121.2 . .
C28 C29 H29 121.2 . .
N22 C30 C29 121.8(4) . .
N22 C30 C31 112.6(3) . .
C29 C30 C31 125.6(4) . .
O21 C31 N23 125.7(4) . .
O21 C31 C30 119.9(4) . .
N23 C31 C30 114.3(3) . .
N24 C32 C33 124.1(3) . .
N24 C32 H32 118.0 . .
C33 C32 H32 118.0 . .
C34 C33 C38 119.1(4) . .
C34 C33 C32 115.4(3) . .
C38 C33 C32 125.4(3) . .
C35 C34 C33 122.0(4) . .
C35 C34 H34 119.0 . .
C33 C34 H34 119.0 . .
C34 C35 C36 118.5(4) . .
C34 C35 H35 120.7 . .
C36 C35 H35 120.7 . .
C37 C36 C35 121.1(4) . .
C37 C36 H36 119.5 . .
C35 C36 H36 119.5 . .
C36 C37 C38 121.5(4) . .
C36 C37 H37 119.2 . .
C38 C37 H37 119.2 . .
O22 C38 C37 119.9(3) . .
O22 C38 C33 122.4(3) . .
C37 C38 C33 117.7(3) . .
C1 N1 C5 119.4(3) . .
C1 N1 Cu1 125.8(3) . .
C5 N1 Cu1 114.7(2) . .
C6 N2 C10 121.3(3) . .
C6 N2 Cu1 119.4(3) . .
C10 N2 Cu1 119.2(3) . .
C11 N3 N4 109.6(3) . .
C11 N3 Cu1 115.3(2) . .
N4 N3 Cu1 134.8(2) . .
C12 N4 N3 118.8(3) . .
C12 N4 Cu2 127.7(3) . .
N3 N4 Cu2 113.4(2) . .
C21 N21 C25 119.0(4) . .
C21 N21 Cu4 127.4(3) . .
C25 N21 Cu4 113.6(3) . .
C26 N22 C30 121.0(4) . .
C26 N22 Cu4 119.6(3) . .
C30 N22 Cu4 119.3(3) . .
C31 N23 N24 109.5(3) . .
C31 N23 Cu4 114.3(2) . .
N24 N23 Cu4 136.1(2) . .
C32 N24 N23 119.1(3) . .
C32 N24 Cu3 127.9(3) . .
N23 N24 Cu3 113.0(2) . .
C11 O1 Cu2 110.0(2) . .
C18 O2 Cu2 127.2(2) . .
C18 O2 Cu3 132.8(2) . .
Cu2 O2 Cu3 99.45(11) . .
C31 O21 Cu3 109.4(2) . .
C38 O22 Cu3 126.3(2) . .
C38 O22 Cu2 132.5(2) . .
Cu3 O22 Cu2 98.68(11) . .
N2 Cu1 N1 79.53(13) . .
N2 Cu1 N3 79.14(12) . .
N1 Cu1 N3 158.60(13) . .
N2 Cu1 N63 138.50(14) . .
N1 Cu1 N63 93.26(13) . .
N3 Cu1 N63 101.52(13) . .
N2 Cu1 N61 127.82(14) . .
N1 Cu1 N61 95.39(14) . .
N3 Cu1 N61 99.05(13) . .
N63 Cu1 N61 93.37(15) . .
O2 Cu2 N4 93.43(12) . .
O2 Cu2 O1 172.42(11) . .
N4 Cu2 O1 81.60(12) . .
O2 Cu2 O22 80.42(10) . .
N4 Cu2 O22 172.66(12) . .
O1 Cu2 O22 104.09(11) . .
O2 Cu2 O41 88.57(12) . .
N4 Cu2 O41 91.55(14) . .
O1 Cu2 O41 97.26(12) . .
O22 Cu2 O41 92.31(12) . .
O2 Cu2 Cu3 40.76(7) . .
N4 Cu2 Cu3 134.02(9) . .
O1 Cu2 Cu3 144.36(8) . .
O22 Cu2 Cu3 40.34(7) . .
O41 Cu2 Cu3 84.85(8) . .
N24 Cu3 O22 93.24(12) . .
N24 Cu3 O21 82.08(12) . .
O22 Cu3 O21 175.04(11) . .
N24 Cu3 O2 173.18(12) . .
O22 Cu3 O2 80.10(10) . .
O21 Cu3 O2 104.63(11) . .
N24 Cu3 Cu2 133.79(9) . .
O22 Cu3 Cu2 40.98(7) . .
O21 Cu3 Cu2 143.41(8) . .
O2 Cu3 Cu2 39.79(7) . .
N22 Cu4 O72 174.55(17) . .
N22 Cu4 N21 79.63(14) . .
O72 Cu4 N21 98.05(14) . .
N22 Cu4 N23 79.12(13) . .
O72 Cu4 N23 102.61(13) . .
N21 Cu4 N23 158.01(14) . .
N22 Cu4 O71 97.60(14) . .
O72 Cu4 O71 87.47(17) . .
N21 Cu4 O71 94.36(13) . .
N23 Cu4 O71 93.99(12) . .
Cl41 O41 Cu2 131.71(19) . .
O43 Cl41 O44 109.1(2) . .
O43 Cl41 O41 108.5(2) . .
O44 Cl41 O41 109.2(2) . .
O43 Cl41 O42 109.92(19) . .
O44 Cl41 O42 109.67(19) . .
O41 Cl41 O42 110.49(19) . .
O47 Cl45 O45 111.9(3) . .
O47 Cl45 O48 108.6(2) . .
O45 Cl45 O48 108.6(3) . .
O47 Cl45 O46 111.7(3) . .
O45 Cl45 O46 106.7(2) . .
O48 Cl45 O46 109.2(2) . .
O51 Cl49 O52 110.1(3) . .
O51 Cl49 O50 108.7(3) . .
O52 Cl49 O50 111.3(2) . .
O51 Cl49 O49 106.4(4) . .
O52 Cl49 O49 109.2(2) . .
O50 Cl49 O49 111.0(3) . .
O55 Cl53 O53 113.0(5) . .
O55 Cl53 O56 107.6(4) . .
O53 Cl53 O56 106.1(5) . .
O55 Cl53 O54 110.7(3) . .
O53 Cl53 O54 110.6(3) . .
O56 Cl53 O54 108.5(3) . .
N61 C61 C62 178.9(5) . .
C61 C62 H62A 109.5 . .
C61 C62 H62B 109.5 . .
H62A C62 H62B 109.5 . .
C61 C62 H62C 109.5 . .
H62A C62 H62C 109.5 . .
H62B C62 H62C 109.5 . .
C61 N61 Cu1 165.9(4) . .
N63 C63 C64 179.9(6) . .
C63 C64 H64A 109.5 . .
C63 C64 H64B 109.5 . .
H64A C64 H64B 109.5 . .
C63 C64 H64C 109.5 . .
H64A C64 H64C 109.5 . .
H64B C64 H64C 109.5 . .
C63 N63 Cu1 172.4(3) . .
Cu4 O71 H71A 126(3) . .
Cu4 O71 H71B 124(3) . .
H71A O71 H71B 107.8(17) . .
Cu4 O72 H72A 110(4) . .
Cu4 O72 H72B 122(4) . .
H72A O72 H72B 107.7(18) . .
H73A O73 H73B 106.9(17) . .
N65 C65 C66 171(2) . .
C65 C66 H66A 109.5 . .
C65 C66 H66B 109.5 . .
H66A C66 H66B 109.5 . .
C65 C66 H66C 109.5 . .
H66A C66 H66C 109.5 . .
H66B C66 H66C 109.5 . .
H74A O74 H74B 104.8(16) . .

loop_
_geom_bond_atom_site_label_1
_geom_bond_atom_site_label_2
_geom_bond_distance
_geom_bond_site_symmetry_2
C1 N1 1.339(5) .
C1 C2 1.391(6) .
C1 H1 0.9500 .
C2 C3 1.376(6) .
C2 H2 0.9500 .
C3 C4 1.388(6) .
C3 H3 0.9500 .
C4 C5 1.383(5) .
C4 H4 0.9500 .
C5 N1 1.357(5) .
C5 C6 1.478(5) .
C6 N2 1.336(5) .
C6 C7 1.392(6) .
C7 C8 1.380(6) .
C7 H7 0.9500 .
C8 C9 1.394(5) .
C8 H8 0.9500 .
C9 C10 1.383(5) .
C9 H9 0.9500 .
C10 N2 1.336(5) .
C10 C11 1.487(5) .
C11 O1 1.270(4) .
C11 N3 1.318(5) .
C12 N4 1.278(5) .
C12 C13 1.442(5) .
C12 H12 0.9500 .
C13 C14 1.418(5) .
C13 C18 1.420(5) .
C14 C15 1.373(6) .
C14 H14 0.9500 .
C15 C16 1.394(6) .
C15 H15 0.9500 .
C16 C17 1.383(6) .
C16 H16 0.9500 .
C17 C18 1.397(5) .
C17 H17 0.9500 .
C18 O2 1.355(4) .
C21 N21 1.334(5) .
C21 C22 1.389(6) .
C21 H21 0.9500 .
C22 C23 1.373(7) .
C22 H22 0.9500 .
C23 C24 1.386(6) .
C23 H23 0.9500 .
C24 C25 1.390(5) .
C24 H24 0.9500 .
C25 N21 1.350(5) .
C25 C26 1.481(6) .
C26 N22 1.336(5) .
C26 C27 1.384(6) .
C27 C28 1.384(6) .
C27 H27 0.9500 .
C28 C29 1.393(6) .
C28 H28 0.9500 .
C29 C30 1.378(6) .
C29 H29 0.9500 .
C30 N22 1.336(5) .
C30 C31 1.491(5) .
C31 O21 1.270(5) .
C31 N23 1.325(5) .
C32 N24 1.279(5) .
C32 C33 1.446(5) .
C32 H32 0.9500 .
C33 C34 1.409(5) .
C33 C38 1.419(5) .
C34 C35 1.376(6) .
C34 H34 0.9500 .
C35 C36 1.389(6) .
C35 H35 0.9500 .
C36 C37 1.380(6) .
C36 H36 0.9500 .
C37 C38 1.404(5) .
C37 H37 0.9500 .
C38 O22 1.356(4) .
N1 Cu1 2.029(3) .
N2 Cu1 1.936(3) .
N3 N4 1.394(4) .
N3 Cu1 2.030(3) .
N4 Cu2 1.938(3) .
N21 Cu4 2.054(3) .
N22 Cu4 1.935(3) .
N23 N24 1.400(4) .
N23 Cu4 2.067(3) .
N24 Cu3 1.935(3) .
O1 Cu2 1.944(3) .
O2 Cu2 1.929(2) .
O2 Cu3 1.968(2) .
O21 Cu3 1.947(3) .
O22 Cu3 1.946(2) .
O22 Cu2 1.972(2) .
Cu1 N63 2.034(3) .
Cu1 N61 2.098(4) .
Cu2 O41 2.390(3) .
Cu2 Cu3 2.9726(6) .
Cu4 O72 1.961(3) .
Cu4 O71 2.247(3) .
O41 Cl41 1.431(3) .
O42 Cl41 1.450(3) .
O43 Cl41 1.420(3) .
O44 Cl41 1.431(3) .
O45 Cl45 1.414(4) .
O46 Cl45 1.436(4) .
O47 Cl45 1.402(4) .
O48 Cl45 1.429(4) .
O49 Cl49 1.424(4) .
O50 Cl49 1.420(3) .
O51 Cl49 1.416(5) .
O52 Cl49 1.420(3) .
O53 Cl53 1.405(6) .
O54 Cl53 1.421(4) .
O55 Cl53 1.361(5) .
O56 Cl53 1.416(4) .
C61 N61 1.141(5) .
C61 C62 1.468(5) .
C62 H62A 0.9800 .
C62 H62B 0.9800 .
C62 H62C 0.9800 .
C63 N63 1.138(5) .
C63 C64 1.474(6) .
C64 H64A 0.9800 .
C64 H64B 0.9800 .
C64 H64C 0.9800 .
O71 H71A 0.836(10) .
O71 H71B 0.835(10) .
O72 H72A 0.838(10) .
O72 H72B 0.833(10) .
O73 H73A 0.841(10) .
O73 H73B 0.840(10) .
C65 N65 1.209(8) .
C65 C66 1.528(8) .
C66 H66A 0.9800 .
C66 H66B 0.9800 .
C66 H66C 0.9800 .
O74 H74A 0.856(10) .
O74 H74B 0.848(10) .

loop_
_geom_hbond_atom_site_label_D
_geom_hbond_atom_site_label_H
_geom_hbond_atom_site_label_A
_geom_hbond_distance_DH
_geom_hbond_distance_HA
_geom_hbond_distance_DA
_geom_hbond_angle_DHA
_geom_hbond_site_symmetry_A
O71 H71A O73 0.836(10) 1.965(11) 2.799(4) 175(5) 2_666
O71 H71B O48 0.835(10) 2.12(2) 2.885(5) 153(4) 1_655
O72 H72A N65 0.838(10) 1.91(3) 2.651(7) 148(5) 1_554
O72 H72B O74 0.833(10) 1.863(17) 2.688(7) 170(6) 1_454
O73 H73A O49 0.841(10) 2.15(3) 2.932(6) 155(5) 1_455
O73 H73B O56 0.840(10) 2.195(19) 2.999(6) 160(5) .
O74 H74B O72 0.848(10) 2.13(6) 2.688(7) 123(6) 1_656
